data_8106297
loop_
_publ_author_name
'Khumalo, Mzilikazi'
'Samipillai, Marivel'
'Govender, Thavendran'
'Kruger, Hendrick Gert'
'Naicker, Tricia'

_publ_section_title
;
 Crystal structure of (E)-2-(4-bromophenyl)ethenesulfonyl fluoride
 (C8H6BrFO2S)
;
_journal_issue 5
_journal_name_full 'Zeitschrift f\"ur Kristallographie - New Crystal Structures'
_journal_page_first 793
_journal_page_last 794
_journal_paper_doi 10.1515/ncrs-2017-0412
_journal_volume 233
_journal_year 2018
_chemical_formula_moiety '0.5(C16 H12 Br2 F2 O4 S2)'
_chemical_formula_sum 'C8 H6 Br F O2 S'
_chemical_formula_weight 265.10
_chemical_name_systematic
;
(E)-2-(4-bromophenyl)ethenesulfonyl fluoride
;
_space_group_crystal_system monoclinic
_space_group_IT_number 11
_space_group_name_Hall '-P 2yb'
_space_group_name_H-M_alt 'P 1 21/m 1'
_atom_sites_solution_hydrogens geom
_cell_angle_alpha 90
_cell_angle_beta 103.1370(10)
_cell_angle_gamma 90
_cell_formula_units_Z 2
_cell_length_a 4.7846(2)
_cell_length_b 9.6099(4)
_cell_length_c 10.3260(4)
_cell_measurement_reflns_used 5240
_cell_measurement_temperature 100(2)
_cell_measurement_theta_max 28.30
_cell_measurement_theta_min 2.93
_cell_volume 462.36(3)
_computing_cell_refinement 'SAINT-plus (Bruker, 2008 [8])'
_computing_data_collection 'APEX2 (Bruker, 2008 [7])'
_computing_data_reduction 'SAINT-Plus and XPREP (Bruker,2008 [9])'
_computing_molecular_graphics 'ORTEP-3 [12]'
_computing_publication_material 'Olex2 (Dolomanov et al., 2009)[11]'
_computing_structure_refinement 'SHELXL-2016/4 (Sheldrick, 2016)[10]'
_computing_structure_solution 'SHELXL-2016/4 (Sheldrick, 2016 [10])'
_diffrn_ambient_temperature 100.15
_diffrn_detector_area_resol_mean 7.9
_diffrn_detector_type 'CCD area detector'
_diffrn_measured_fraction_theta_full 0.997
_diffrn_measured_fraction_theta_max 0.992
_diffrn_measurement_device 'three-circle diffractometer'
_diffrn_measurement_device_type 'Bruker APEX-II CCD'
_diffrn_measurement_method '\f and \w scans'
_diffrn_radiation_monochromator graphite
_diffrn_radiation_type MoK\a
_diffrn_radiation_wavelength 0.71073
_diffrn_reflns_av_R_equivalents 0.0349
_diffrn_reflns_av_unetI/netI 0.0229
_diffrn_reflns_Laue_measured_fraction_full 0.997
_diffrn_reflns_Laue_measured_fraction_max 0.992
_diffrn_reflns_limit_h_max 4
_diffrn_reflns_limit_h_min -6
_diffrn_reflns_limit_k_max 12
_diffrn_reflns_limit_k_min -11
_diffrn_reflns_limit_l_max 13
_diffrn_reflns_limit_l_min -13
_diffrn_reflns_number 6634
_diffrn_reflns_point_group_measured_fraction_full 0.997
_diffrn_reflns_point_group_measured_fraction_max 0.992
_diffrn_reflns_theta_full 25.242
_diffrn_reflns_theta_max 27.295
_diffrn_reflns_theta_min 2.025
_diffrn_standards_number 0
_exptl_absorpt_coefficient_mu 4.648
_exptl_absorpt_correction_T_max 0.522
_exptl_absorpt_correction_T_min 0.392
_exptl_absorpt_correction_type multi-scan
_exptl_absorpt_process_details 'SADABS (Bruker, 2012)'
_exptl_crystal_colour colourless
_exptl_crystal_colour_primary colourless
_exptl_crystal_density_diffrn 1.904
_exptl_crystal_density_meas .
_exptl_crystal_description rod
_exptl_crystal_F_000 260
_exptl_crystal_size_max 0.210
_exptl_crystal_size_mid 0.180
_exptl_crystal_size_min 0.140
_refine_diff_density_max 0.223
_refine_diff_density_min -0.277
_refine_diff_density_rms 0.053
_refine_ls_extinction_coef 0.0094(17)
_refine_ls_extinction_expression Fc^*^=kFc[1+0.001xFc^2^\l^3^/sin(2\q)]^-1/4^
_refine_ls_extinction_method 'SHELXL-2016/6 (Sheldrick 2016)'
_refine_ls_goodness_of_fit_ref 1.087
_refine_ls_hydrogen_treatment constr
_refine_ls_matrix_type full
_refine_ls_number_parameters 104
_refine_ls_number_reflns 1090
_refine_ls_number_restraints 142
_refine_ls_restrained_S_all 1.057
_refine_ls_R_factor_all 0.0215
_refine_ls_R_factor_gt 0.0193
_refine_ls_shift/su_max 0.000
_refine_ls_shift/su_mean 0.000
_refine_ls_structure_factor_coef Fsqd
_refine_ls_weighting_details 'w=1/[\s^2^(Fo^2^)+(0.0246P)^2^+0.1282P] where P=(Fo^2^+2Fc^2^)/3'
_refine_ls_weighting_scheme calc
_refine_ls_wR_factor_gt 0.0494
_refine_ls_wR_factor_ref 0.0502
_reflns_Friedel_coverage 0.000
_reflns_Friedel_fraction_full .
_reflns_Friedel_fraction_max .
_reflns_number_gt 1012
_reflns_number_total 1090
_reflns_threshold_expression 'I > 2\s(I)'
_cod_data_source_file suppl_ncrs-2017-0412_suppl.cif
_cod_data_source_block 17zs
_cod_database_code 8106297
_shelx_space_group_comment
;
The symmetry employed for this shelxl refinement is uniquely defined
by the following loop, which should always be used as a source of
symmetry information in preference to the above space-group names.
They are only intended as comments.
;
_shelx_estimated_absorpt_t_max 0.562
_shelx_estimated_absorpt_t_min 0.442
_olex2_refinement_description
;
1. Fixed Uiso
 At 1.2 times of:
  All C(H) groups
2. Restrained distances
 C3-C4 \\sim C4-C5 \\sim C5-C6 \\sim C6-C7 \\sim C7-C8 \\sim C8-C3
 with sigma of 0.02
 C3-C7 \\sim C3-C7 \\sim C6-C4 \\sim C6-C8 \\sim C8-C4 \\sim C7-C5
 with sigma of 0.04
3. Restrained planarity
 C3, C4, C5, C6, C7, C8
 with sigma of 0.1
4. Uiso/Uaniso restraints and constraints
C3 \\sim C4 \\sim C5 \\sim C6 \\sim C7 \\sim C8: within 2A with sigma of 0.04
and sigma for terminal atoms of 0.08
Uanis(C7) = Uanis(C3)
Uanis(C4) = Uanis(C6)
5. Rigid body (RIGU) restrains
 All non-hydrogen atoms
 with sigma for 1-2 distances of 0.004 and sigma for 1-3 distances of 0.004
6. Others
 Fixed Sof: Br1(0.5) C2(0.5) H2(0.5) C1(0.5) H1(0.5) F1(0.5) C3(0.5) H3(0.5)
 C4(0.5) H4(0.5) C5(0.5) C6(0.5) H6(0.5) C7(0.5) H7(0.5) C8(0.5) O1(0.5) O2(0.5)
7.a Aromatic/amide H refined with riding coordinates:
 C2(H2), C1(H1), C3(H3), C4(H4), C6(H6), C7(H7)
;
_olex2_submission_special_instructions 'No special instructions were received'
_publcif_funding_html
;
;

loop_
_space_group_symop_operation_xyz
'x, y, z'
'-x, y+1/2, -z'
'-x, -y, -z'
'x, -y-1/2, z'

loop_
_atom_site_label
_atom_site_type_symbol
_atom_site_fract_x
_atom_site_fract_y
_atom_site_fract_z
_atom_site_U_iso_or_equiv
_atom_site_adp_type
_atom_site_occupancy
_atom_site_site_symmetry_order
_atom_site_calc_flag
_atom_site_refinement_flags_posn
_atom_site_refinement_flags_adp
_atom_site_refinement_flags_occupancy
_atom_site_disorder_assembly
_atom_site_disorder_group
Br1 Br -0.42176(6) 0.7331(4) 0.54163(3) 0.0317(5) Uani 0.5 1 d . U . A -1
S1 S 0.47358(11) 0.750000 -0.10167(5) 0.02368(15) Uani 1 2 d S TU P . .
C2 C 0.2235(6) 0.7954(3) 0.0957(3) 0.0171(6) Uani 0.5 1 d . U . A -1
H2 H 0.278273 0.887670 0.079591 0.021 Uiso 0.5 1 calc R . . A -1
C1 C 0.2959(6) 0.6968(3) 0.0209(3) 0.0179(5) Uani 0.5 1 d . U . A -1
H1 H 0.253999 0.601698 0.032759 0.021 Uiso 0.5 1 calc R . . A -1
F1 F 0.2201(4) 0.7292(9) -0.22788(17) 0.0326(17) Uani 0.5 1 d . U . A -1
C3 C -0.159(2) 0.6289(9) 0.3433(10) 0.0266(6) Uani 0.5 1 d D U . A -1
H3 H -0.210634 0.539859 0.370115 0.032 Uiso 0.5 1 calc R . . A -1
C4 C -0.0033(7) 0.6468(5) 0.2428(4) 0.0188(7) Uani 0.5 1 d D U . A -1
H4 H 0.055192 0.566597 0.202126 0.023 Uiso 0.5 1 calc R . . A -1
C5 C 0.0665(6) 0.7771(2) 0.2016(3) 0.0138(9) Uani 0.5 1 d D U . A -1
C6 C -0.0164(7) 0.8951(5) 0.2600(4) 0.0188(7) Uani 0.5 1 d D U . A -1
H6 H 0.026229 0.985187 0.231774 0.023 Uiso 0.5 1 calc R . . A -1
C7 C -0.161(2) 0.8797(9) 0.3591(11) 0.0266(6) Uani 0.5 1 d D U . A -1
H7 H -0.214248 0.960618 0.400403 0.032 Uiso 0.5 1 calc R . . A -1
C8 C -0.2303(5) 0.7539(14) 0.4005(2) 0.0226(6) Uani 0.5 1 d D U . A -1
O1 O 0.6577(8) 0.8750(4) -0.1193(4) 0.0239(7) Uani 0.5 1 d . U . A 1
O2 O 0.5720(9) 0.8748(4) -0.0945(4) 0.0268(8) Uani 0.5 1 d . U . A 2

loop_
_atom_site_aniso_label
_atom_site_aniso_U_11
_atom_site_aniso_U_22
_atom_site_aniso_U_33
_atom_site_aniso_U_23
_atom_site_aniso_U_13
_atom_site_aniso_U_12
Br1 0.02204(17) 0.0572(15) 0.01780(14) -0.0023(2) 0.00827(10) -0.0039(2)
S1 0.0171(3) 0.0376(3) 0.0177(3) 0.000 0.0069(2) 0.000
C2 0.0156(14) 0.0149(12) 0.0209(14) 0.0016(9) 0.0041(12) 0.0003(8)
C1 0.0191(15) 0.0161(10) 0.0196(14) 0.0015(10) 0.0069(12) -0.0015(10)
F1 0.0241(8) 0.054(5) 0.0187(7) -0.0025(11) 0.0023(6) 0.0006(10)
C3 0.0218(8) 0.0313(12) 0.026(2) -0.004(2) 0.0026(11) -0.001(2)
C4 0.0211(9) 0.012(3) 0.0237(11) -0.0026(8) 0.0051(7) 0.0018(8)
C5 0.0149(12) 0.007(3) 0.0196(11) -0.0011(9) 0.0036(9) 0.0002(8)
C6 0.0211(9) 0.012(3) 0.0237(11) -0.0026(8) 0.0051(7) 0.0018(8)
C7 0.0218(8) 0.0313(12) 0.026(2) -0.004(2) 0.0026(11) -0.001(2)
C8 0.0135(10) 0.0371(16) 0.0172(11) -0.011(4) 0.0039(8) 0.005(4)
O1 0.028(2) 0.0191(12) 0.0296(18) 0.0023(11) 0.0177(13) -0.0036(13)
O2 0.036(2) 0.0174(12) 0.0334(19) 0.0026(11) 0.0216(14) -0.0043(13)

loop_
_atom_type_symbol
_atom_type_description
_atom_type_scat_dispersion_real
_atom_type_scat_dispersion_imag
_atom_type_scat_source
C C 0.0033 0.0016 'International Tables Vol C Tables 4.2.6.8 and 6.1.1.4'
H H 0.0000 0.0000 'International Tables Vol C Tables 4.2.6.8 and 6.1.1.4'
Br Br -0.2901 2.4595 'International Tables Vol C Tables 4.2.6.8 and 6.1.1.4'
F F 0.0171 0.0103 'International Tables Vol C Tables 4.2.6.8 and 6.1.1.4'
O O 0.0106 0.0060 'International Tables Vol C Tables 4.2.6.8 and 6.1.1.4'
S S 0.1246 0.1234 'International Tables Vol C Tables 4.2.6.8 and 6.1.1.4'

loop_
_geom_angle_atom_site_label_1
_geom_angle_atom_site_label_2
_geom_angle_atom_site_label_3
_geom_angle
_geom_angle_site_symmetry_1
_geom_angle_site_symmetry_3
F1 S1 C1 98.72(16) . .
O1 S1 C1 134.74(17) . .
O1 S1 C1 104.18(16) 4_575 .
O1 S1 F1 110.9(3) . .
O1 S1 F1 99.1(3) 4_575 .
O1 S1 O1 103.9(3) 4_575 .
O2 S1 O2 138.0(4) 4_575 .
C1 C2 H2 116.7 . .
C1 C2 C5 126.6(2) . .
C5 C2 H2 116.7 . .
S1 C1 H1 121.7 . .
C2 C1 S1 116.7(2) . .
C2 C1 H1 121.7 . .
C4 C3 H3 122.6 . .
C8 C3 H3 122.6 . .
C8 C3 C4 114.8(5) . .
C3 C4 H4 118.8 . .
C5 C4 C3 122.5(5) . .
C5 C4 H4 118.8 . .
C4 C5 C2 122.3(3) . .
C6 C5 C2 118.1(3) . .
C6 C5 C4 119.5(2) . .
C5 C6 H6 120.6 . .
C7 C6 C5 118.7(5) . .
C7 C6 H6 120.6 . .
C6 C7 H7 118.7 . .
C8 C7 C6 122.6(5) . .
C8 C7 H7 118.7 . .
C3 C8 Br1 115.9(8) . .
C7 C8 Br1 122.3(8) . .
C7 C8 C3 121.8(2) . .

loop_
_geom_bond_atom_site_label_1
_geom_bond_atom_site_label_2
_geom_bond_distance
_geom_bond_site_symmetry_2
Br1 C8 1.900(3) .
S1 C1 1.753(3) .
S1 F1 1.578(2) .
S1 O1 1.525(4) 4_575
S1 O1 1.525(4) .
S1 O2 1.284(4) .
S1 O2 1.284(4) 4_575
C2 H2 0.9500 .
C2 C1 1.317(4) .
C2 C5 1.472(4) .
C1 H1 0.9500 .
C3 H3 0.9500 .
C3 C4 1.417(8) .
C3 C8 1.414(9) .
C4 H4 0.9500 .
C4 C5 1.387(4) .
C5 C6 1.385(3) .
C6 H6 0.9500 .
C6 C7 1.366(9) .
C7 H7 0.9500 .
C7 C8 1.349(10) .

loop_
_geom_torsion_atom_site_label_1
_geom_torsion_atom_site_label_2
_geom_torsion_atom_site_label_3
_geom_torsion_atom_site_label_4
_geom_torsion
_geom_torsion_site_symmetry_1
_geom_torsion_site_symmetry_2
_geom_torsion_site_symmetry_3
_geom_torsion_site_symmetry_4
C2 C5 C6 C7 -179.6(6) . . . .
C1 C2 C5 C4 5.8(5) . . . .
C1 C2 C5 C6 -173.3(3) . . . .
F1 S1 C1 C2 -106.6(4) . . . .
C3 C4 C5 C2 -178.9(6) . . . .
C3 C4 C5 C6 0.2(6) . . . .
C4 C3 C8 Br1 -177.0(5) . . . .
C4 C3 C8 C7 1.6(5) . . . .
C4 C5 C6 C7 1.3(7) . . . .
C5 C2 C1 S1 178.1(2) . . . .
C5 C6 C7 C8 -1.3(12) . . . .
C6 C7 C8 Br1 178.2(6) . . . .
C6 C7 C8 C3 -0.3(8) . . . .
C8 C3 C4 C5 -1.6(10) . . . .
O1 S1 C1 C2 151.7(3) 4_575 . . .
O1 S1 C1 C2 24.8(4) . . . .
